data_4306119
loop_
_publ_author_name
'Jonathan A. Kitchen'
'Andy Noble'
'Carsten D. Brandt'
'Boujemaa Moubaraki'
'Keith S. Murray'
'Sally Brooker'

_publ_section_title
;
High and Low Spin Mononuclear and Dinuclear Iron(II) Complexes of 4-Amino
and 4-Pyrrolyl-3,5-di(2-pyridyl)-4H-1,2,4-triazoles
;
_journal_name_full 'Inorganic Chemistry'
_journal_page_first 9450
_journal_page_last 9458
_journal_paper_doi 10.1021/ic801039j
_journal_volume 47
_journal_year 2008
_chemical_formula_sum 'C36 H34 Cl4 Fe2 N14 O18'
_chemical_formula_weight 1204.27
_chemical_name_systematic
; 
 ? 
;
_space_group_IT_number 2
_symmetry_cell_setting triclinic
_symmetry_space_group_name_Hall '-P 1'
_symmetry_space_group_name_H-M 'P -1'
_atom_sites_solution_hydrogens geom
_atom_sites_solution_primary Patterson
_atom_sites_solution_secondary difmap
_audit_creation_method SHELXL-97
_cell_angle_alpha 76.9190(10)
_cell_angle_beta 74.9540(10)
_cell_angle_gamma 85.4920(10)
_cell_formula_units_Z 1
_cell_length_a 9.9054(2)
_cell_length_b 10.59000(10)
_cell_length_c 11.9256(2)
_cell_measurement_temperature 83(2)
_cell_volume 1176.48(3)
_computing_cell_refinement 'SAINT-NT V6.0'
_computing_data_collection 'SMART-NT V5.6'
_computing_data_reduction 'SAINT-NT V6.0'
_computing_structure_refinement 'SHELXL-97 (Sheldrick, 1997)'
_computing_structure_solution 'SHELXS-97 (Sheldrick, 1990)'
_diffrn_ambient_temperature 83(2)
_diffrn_measured_fraction_theta_full 0.993
_diffrn_measured_fraction_theta_max 0.993
_diffrn_measurement_device_type 'Bruker SMART area detector'
_diffrn_radiation_monochromator graphite
_diffrn_radiation_source 'fine-focus sealed tube'
_diffrn_radiation_type MoK\a
_diffrn_radiation_wavelength 0.71073
_diffrn_reflns_av_R_equivalents 0.0181
_diffrn_reflns_av_sigmaI/netI 0.0239
_diffrn_reflns_limit_h_max 12
_diffrn_reflns_limit_h_min -11
_diffrn_reflns_limit_k_max 12
_diffrn_reflns_limit_k_min -12
_diffrn_reflns_limit_l_max 14
_diffrn_reflns_limit_l_min 0
_diffrn_reflns_number 4452
_diffrn_reflns_theta_full 25.71
_diffrn_reflns_theta_max 25.71
_diffrn_reflns_theta_min 1.81
_exptl_absorpt_coefficient_mu 0.934
_exptl_absorpt_correction_T_max 0.699
_exptl_absorpt_correction_T_min 0.615
_exptl_absorpt_correction_type semi-empirical
_exptl_absorpt_process_details SADABS
_exptl_crystal_colour yellow
_exptl_crystal_density_diffrn 1.700
_exptl_crystal_density_method 'not measured'
_exptl_crystal_description block
_exptl_crystal_F_000 612
_exptl_crystal_size_max 0.32
_exptl_crystal_size_mid 0.30
_exptl_crystal_size_min 0.26
_refine_diff_density_max 0.337
_refine_diff_density_min -0.452
_refine_diff_density_rms 0.064
_refine_ls_extinction_method none
_refine_ls_goodness_of_fit_ref 1.043
_refine_ls_hydrogen_treatment mixed
_refine_ls_matrix_type full
_refine_ls_number_parameters 343
_refine_ls_number_reflns 4452
_refine_ls_number_restraints 0
_refine_ls_restrained_S_all 1.043
_refine_ls_R_factor_all 0.0329
_refine_ls_R_factor_gt 0.0287
_refine_ls_shift/su_max 0.001
_refine_ls_shift/su_mean 0.000
_refine_ls_structure_factor_coef Fsqd
_refine_ls_weighting_details 'calc w=1/[\s^2^(Fo^2^)+(0.0330P)^2^+1.2141P] where P=(Fo^2^+2Fc^2^)/3'
_refine_ls_weighting_scheme calc
_refine_ls_wR_factor_gt 0.0711
_refine_ls_wR_factor_ref 0.0739
_reflns_number_gt 4051
_reflns_number_total 4452
_reflns_threshold_expression >2sigma(I)
_cod_data_source_file ic801039j_si_001_4.cif
_cod_data_source_block fept
_cod_depositor_comments
;
The following automatic conversions were performed:
'_symmetry_cell_setting' value 'Triclinic' changed to 'triclinic'
according to '/home/saulius/struct/CIF-dictionaries/cif_core.dic'
dictionary named 'cif_core.dic' version 2.4.1 from 2010-06-29.

Automatic conversion script
Id: cif_fix_enum 1527 2010-12-29 10:47:43Z saulius 
;
_cod_database_code 4306119

loop_
_symmetry_equiv_pos_as_xyz
'x, y, z'
'-x, -y, -z'

loop_
_atom_site_label
_atom_site_type_symbol
_atom_site_fract_x
_atom_site_fract_y
_atom_site_fract_z
_atom_site_U_iso_or_equiv
_atom_site_adp_type
_atom_site_occupancy
_atom_site_symmetry_multiplicity
_atom_site_calc_flag
_atom_site_refinement_flags
_atom_site_disorder_assembly
_atom_site_disorder_group
Fe1 Fe 0.44108(3) 0.35988(3) 0.41163(2) 0.01250(8) Uani 1 1 d . . .
C1 C 0.5222(2) 0.2863(2) 0.15402(18) 0.0195(4) Uani 1 1 d . . .
H1 H 0.4647 0.2137 0.1936 0.023 Uiso 1 1 calc R . .
C2 C 0.5885(2) 0.2975(2) 0.03385(18) 0.0206(4) Uani 1 1 d . . .
H2 H 0.5765 0.2338 -0.0073 0.025 Uiso 1 1 calc R . .
C3 C 0.6720(2) 0.4029(2) -0.02408(18) 0.0206(4) Uani 1 1 d . . .
H3 H 0.7172 0.4133 -0.1062 0.025 Uiso 1 1 calc R . .
C4 C 0.6894(2) 0.4942(2) 0.03886(17) 0.0175(4) Uani 1 1 d . . .
H4 H 0.7469 0.5671 0.0010 0.021 Uiso 1 1 calc R . .
C5 C 0.62022(19) 0.47515(19) 0.15832(17) 0.0141(4) Uani 1 1 d . . .
C6 C 0.63311(19) 0.55709(18) 0.23891(16) 0.0134(4) Uani 1 1 d . . .
C7 C 0.68872(19) 0.69838(18) 0.32789(16) 0.0126(4) Uani 1 1 d . . .
C8 C 0.74841(19) 0.80262(19) 0.36194(17) 0.0136(4) Uani 1 1 d . . .
C9 C 0.8373(2) 0.89701(19) 0.28520(17) 0.0160(4) Uani 1 1 d . . .
H9 H 0.8638 0.9004 0.2021 0.019 Uiso 1 1 calc R . .
C10 C 0.8865(2) 0.98664(19) 0.33317(18) 0.0176(4) Uani 1 1 d . . .
H10 H 0.9478 1.0524 0.2829 0.021 Uiso 1 1 calc R . .
C11 C 0.8458(2) 0.97971(19) 0.45423(18) 0.0165(4) Uani 1 1 d . . .
H11 H 0.8780 1.0407 0.4883 0.020 Uiso 1 1 calc R . .
C12 C 0.7566(2) 0.88123(19) 0.52547(17) 0.0151(4) Uani 1 1 d . . .
H12 H 0.7293 0.8761 0.6088 0.018 Uiso 1 1 calc R . .
C13 C 0.7495(2) 0.8405(2) 0.04234(17) 0.0176(4) Uani 1 1 d . . .
H13 H 0.6570 0.8755 0.0506 0.021 Uiso 1 1 calc R . .
C14 C 0.8664(2) 0.8884(2) -0.04126(18) 0.0214(4) Uani 1 1 d . . .
H14 H 0.8697 0.9632 -0.1033 0.026 Uiso 1 1 calc R . .
C15 C 0.9832(2) 0.8070(2) -0.01995(18) 0.0212(4) Uani 1 1 d . . .
H15 H 1.0773 0.8184 -0.0652 0.025 Uiso 1 1 calc R . .
C16 C 0.9359(2) 0.7104(2) 0.07661(17) 0.0170(4) Uani 1 1 d . . .
H16 H 0.9903 0.6427 0.1120 0.020 Uiso 1 1 calc R . .
C20 C 0.1840(2) 0.5594(2) 0.37249(18) 0.0208(4) Uani 1 1 d . . .
C21 C 0.0790(2) 0.6630(2) 0.3670(2) 0.0244(5) Uani 1 1 d . . .
H21A H 0.0805 0.7011 0.2838 0.029 Uiso 1 1 calc R . .
H21B H 0.0992 0.7299 0.4049 0.029 Uiso 1 1 calc R . .
H21C H -0.0136 0.6278 0.4087 0.029 Uiso 1 1 calc R . .
N1 N 0.53585(17) 0.37288(16) 0.21605(14) 0.0155(3) Uani 1 1 d . . .
N2 N 0.56890(16) 0.52697(15) 0.35246(14) 0.0133(3) Uani 1 1 d . . .
N3 N 0.60329(16) 0.61546(15) 0.40775(14) 0.0133(3) Uani 1 1 d . . .
N4 N 0.70783(16) 0.79417(15) 0.48198(14) 0.0135(3) Uani 1 1 d . . .
N5 N 0.70994(16) 0.66544(15) 0.21988(13) 0.0125(3) Uani 1 1 d . . .
N6 N 0.79300(17) 0.73023(16) 0.11291(14) 0.0138(3) Uani 1 1 d . . .
N20 N 0.26652(18) 0.47815(17) 0.37608(15) 0.0186(4) Uani 1 1 d . . .
O1 O 0.59853(16) 0.22039(15) 0.43140(15) 0.0208(3) Uani 1 1 d . . .
H1A H 0.682(3) 0.232(3) 0.390(3) 0.045(9) Uiso 1 1 d . . .
H1B H 0.599(3) 0.174(3) 0.493(3) 0.040(9) Uiso 1 1 d . . .
Cl1 Cl 0.94984(5) 0.35512(5) 0.29384(4) 0.01774(11) Uani 1 1 d . . .
O11 O 0.84357(15) 0.29702(15) 0.25825(13) 0.0227(3) Uani 1 1 d . . .
O12 O 1.01638(17) 0.25560(15) 0.36579(15) 0.0291(4) Uani 1 1 d . . .
O13 O 1.05035(17) 0.41794(16) 0.19016(15) 0.0307(4) Uani 1 1 d . . .
O14 O 0.88229(17) 0.44988(16) 0.36182(15) 0.0300(4) Uani 1 1 d . . .
Cl2 Cl 0.61821(5) 0.09496(5) 0.75294(4) 0.01650(11) Uani 1 1 d . . .
O22 O 0.59783(16) 0.22744(15) 0.76770(14) 0.0262(3) Uani 1 1 d . . .
O21 O 0.54580(16) 0.07791(15) 0.66587(13) 0.0238(3) Uani 1 1 d . . .
O23 O 0.56162(16) 0.00783(15) 0.86407(13) 0.0270(4) Uani 1 1 d . . .
O24 O 0.76507(15) 0.06671(15) 0.71070(13) 0.0231(3) Uani 1 1 d . . .

loop_
_atom_site_aniso_label
_atom_site_aniso_U_11
_atom_site_aniso_U_22
_atom_site_aniso_U_33
_atom_site_aniso_U_23
_atom_site_aniso_U_13
_atom_site_aniso_U_12
Fe1 0.01323(14) 0.01191(14) 0.01075(14) -0.00198(10) -0.00054(10) -0.00035(10)
C1 0.0219(10) 0.0187(10) 0.0190(10) -0.0066(8) -0.0044(8) -0.0022(8)
C2 0.0222(11) 0.0226(11) 0.0188(10) -0.0094(9) -0.0039(8) 0.0002(8)
C3 0.0197(10) 0.0277(11) 0.0141(10) -0.0077(8) -0.0022(8) 0.0022(8)
C4 0.0176(10) 0.0191(10) 0.0137(9) -0.0014(8) -0.0021(8) 0.0005(8)
C5 0.0126(9) 0.0155(9) 0.0139(9) -0.0027(7) -0.0040(7) 0.0021(7)
C6 0.0136(9) 0.0127(9) 0.0120(9) -0.0007(7) -0.0020(7) 0.0013(7)
C7 0.0126(9) 0.0112(9) 0.0130(9) -0.0019(7) -0.0027(7) 0.0020(7)
C8 0.0129(9) 0.0144(9) 0.0129(9) -0.0033(7) -0.0027(7) 0.0028(7)
C9 0.0173(10) 0.0137(10) 0.0148(9) -0.0022(8) -0.0012(8) 0.0004(8)
C10 0.0160(10) 0.0137(10) 0.0204(10) -0.0017(8) -0.0014(8) -0.0009(8)
C11 0.0153(9) 0.0143(10) 0.0205(10) -0.0055(8) -0.0043(8) 0.0009(7)
C12 0.0155(9) 0.0153(10) 0.0142(9) -0.0040(8) -0.0030(7) 0.0015(7)
C13 0.0195(10) 0.0172(10) 0.0140(9) -0.0007(8) -0.0035(8) 0.0022(8)
C14 0.0241(11) 0.0198(11) 0.0157(10) 0.0026(8) -0.0023(8) -0.0009(8)
C15 0.0187(10) 0.0229(11) 0.0175(10) -0.0026(8) 0.0023(8) -0.0025(8)
C16 0.0143(9) 0.0188(10) 0.0163(10) -0.0048(8) -0.0009(8) 0.0022(8)
C20 0.0213(11) 0.0222(11) 0.0186(10) -0.0023(8) -0.0046(8) -0.0061(9)
C21 0.0220(11) 0.0183(11) 0.0313(12) -0.0040(9) -0.0057(9) 0.0028(9)
N1 0.0162(8) 0.0152(8) 0.0139(8) -0.0024(6) -0.0027(6) 0.0004(6)
N2 0.0153(8) 0.0124(8) 0.0122(8) -0.0033(6) -0.0025(6) -0.0004(6)
N3 0.0144(8) 0.0127(8) 0.0122(8) -0.0036(6) -0.0017(6) 0.0002(6)
N4 0.0129(8) 0.0134(8) 0.0135(8) -0.0028(6) -0.0027(6) 0.0013(6)
N5 0.0137(8) 0.0126(8) 0.0092(7) -0.0009(6) -0.0002(6) -0.0009(6)
N6 0.0154(8) 0.0128(8) 0.0101(8) 0.0000(6) 0.0009(6) -0.0020(6)
N20 0.0167(8) 0.0194(9) 0.0171(9) -0.0006(7) -0.0028(7) 0.0010(7)
O1 0.0169(8) 0.0221(8) 0.0178(8) 0.0009(6) -0.0003(6) 0.0032(6)
Cl1 0.0166(2) 0.0145(2) 0.0203(2) -0.00239(19) -0.00306(19) 0.00131(18)
O11 0.0174(7) 0.0268(8) 0.0244(8) -0.0068(6) -0.0045(6) -0.0015(6)
O12 0.0326(9) 0.0219(8) 0.0348(9) -0.0009(7) -0.0177(7) 0.0043(7)
O13 0.0270(8) 0.0277(9) 0.0299(9) -0.0004(7) 0.0030(7) -0.0074(7)
O14 0.0304(9) 0.0293(9) 0.0344(9) -0.0175(7) -0.0086(7) 0.0083(7)
Cl2 0.0185(2) 0.0159(2) 0.0134(2) -0.00262(18) -0.00250(18) 0.00320(18)
O22 0.0302(8) 0.0173(8) 0.0319(9) -0.0101(7) -0.0069(7) 0.0055(6)
O21 0.0248(8) 0.0262(8) 0.0218(8) -0.0051(6) -0.0092(6) 0.0020(6)
O23 0.0291(8) 0.0276(9) 0.0167(8) 0.0040(6) -0.0010(6) 0.0023(7)
O24 0.0181(7) 0.0260(8) 0.0237(8) -0.0077(6) -0.0018(6) 0.0040(6)

loop_
_atom_type_symbol
_atom_type_description
_atom_type_scat_dispersion_real
_atom_type_scat_dispersion_imag
_atom_type_scat_source
C C 0.0033 0.0016 'International Tables Vol C Tables 4.2.6.8 and 6.1.1.4'
H H 0.0000 0.0000 'International Tables Vol C Tables 4.2.6.8 and 6.1.1.4'
N N 0.0061 0.0033 'International Tables Vol C Tables 4.2.6.8 and 6.1.1.4'
O O 0.0106 0.0060 'International Tables Vol C Tables 4.2.6.8 and 6.1.1.4'
Cl Cl 0.1484 0.1585 'International Tables Vol C Tables 4.2.6.8 and 6.1.1.4'
Fe Fe 0.3463 0.8444 'International Tables Vol C Tables 4.2.6.8 and 6.1.1.4'

loop_
_geom_angle_atom_site_label_1
_geom_angle_atom_site_label_2
_geom_angle_atom_site_label_3
_geom_angle
_geom_angle_site_symmetry_1
_geom_angle_site_symmetry_3
_geom_angle_publ_flag
O1 Fe1 N20 169.31(7) . . y
O1 Fe1 N2 97.93(6) . . y
N20 Fe1 N2 89.77(6) . . y
O1 Fe1 N3 94.36(6) . 2_666 y
N20 Fe1 N3 92.97(6) . 2_666 y
N2 Fe1 N3 90.50(6) . 2_666 y
O1 Fe1 N4 86.38(6) . 2_666 y
N20 Fe1 N4 88.12(6) . 2_666 y
N2 Fe1 N4 164.54(6) . 2_666 y
N3 Fe1 N4 74.32(6) 2_666 2_666 y
O1 Fe1 N1 83.66(6) . . y
N20 Fe1 N1 91.42(6) . . y
N2 Fe1 N1 73.98(6) . . y
N3 Fe1 N1 163.85(6) 2_666 . y
N4 Fe1 N1 121.38(6) 2_666 . y
N1 C1 C2 123.01(19) . . ?
C3 C2 C1 118.71(19) . . ?
C2 C3 C4 119.52(19) . . ?
C5 C4 C3 117.98(19) . . ?
N1 C5 C4 123.12(18) . . ?
N1 C5 C6 111.72(16) . . ?
C4 C5 C6 125.10(18) . . ?
N2 C6 N5 108.13(16) . . ?
N2 C6 C5 120.53(17) . . ?
N5 C6 C5 131.26(17) . . ?
N3 C7 N5 108.66(16) . . ?
N3 C7 C8 120.70(17) . . ?
N5 C7 C8 130.61(17) . . ?
N4 C8 C9 122.83(18) . . ?
N4 C8 C7 111.37(16) . . ?
C9 C8 C7 125.78(17) . . ?
C8 C9 C10 118.10(18) . . ?
C11 C10 C9 119.73(19) . . ?
C10 C11 C12 118.60(18) . . ?
N4 C12 C11 122.96(18) . . ?
C14 C13 N6 105.97(18) . . ?
C13 C14 C15 108.49(18) . . ?
C16 C15 C14 108.05(18) . . ?
C15 C16 N6 106.38(18) . . ?
N20 C20 C21 179.6(2) . . ?
C1 N1 C5 117.64(17) . . ?
C1 N1 Fe1 125.90(14) . . ?
C5 N1 Fe1 116.36(13) . . ?
C6 N2 N3 108.53(15) . . ?
C6 N2 Fe1 117.37(13) . . ?
N3 N2 Fe1 134.09(12) . . y
C7 N3 N2 108.16(15) . . ?
C7 N3 Fe1 116.37(13) . 2_666 ?
N2 N3 Fe1 135.37(12) . 2_666 y
C12 N4 C8 117.77(17) . . ?
C12 N4 Fe1 125.04(13) . 2_666 ?
C8 N4 Fe1 117.14(13) . 2_666 ?
C7 N5 C6 106.51(15) . . ?
C7 N5 N6 126.19(16) . . ?
C6 N5 N6 127.30(16) . . ?
C16 N6 C13 111.08(16) . . ?
C16 N6 N5 123.84(16) . . ?
C13 N6 N5 123.74(16) . . ?
C20 N20 Fe1 163.19(17) . . ?
O13 Cl1 O12 110.49(10) . . ?
O13 Cl1 O14 109.49(10) . . ?
O12 Cl1 O14 109.85(10) . . ?
O13 Cl1 O11 109.58(10) . . ?
O12 Cl1 O11 109.00(9) . . ?
O14 Cl1 O11 108.41(9) . . ?
O23 Cl2 O24 110.05(9) . . ?
O23 Cl2 O22 109.88(10) . . ?
O24 Cl2 O22 110.09(9) . . ?
O23 Cl2 O21 109.01(10) . . ?
O24 Cl2 O21 108.85(9) . . ?
O22 Cl2 O21 108.95(9) . . ?

loop_
_geom_bond_atom_site_label_1
_geom_bond_atom_site_label_2
_geom_bond_distance
_geom_bond_site_symmetry_2
_geom_bond_publ_flag
Fe1 O1 2.0836(15) . y
Fe1 N20 2.1303(17) . y
Fe1 N2 2.1343(16) . y
Fe1 N3 2.1555(16) 2_666 y
Fe1 N4 2.2173(16) 2_666 y
Fe1 N1 2.2536(16) . y
C1 N1 1.336(3) . ?
C1 C2 1.395(3) . ?
C2 C3 1.381(3) . ?
C3 C4 1.396(3) . ?
C4 C5 1.387(3) . ?
C5 N1 1.361(3) . ?
C5 C6 1.467(3) . ?
C6 N2 1.315(2) . ?
C6 N5 1.370(2) . ?
C7 N3 1.309(2) . ?
C7 N5 1.370(2) . ?
C7 C8 1.471(3) . ?
C8 N4 1.367(2) . ?
C8 C9 1.385(3) . ?
C9 C10 1.389(3) . ?
C10 C11 1.381(3) . ?
C11 C12 1.395(3) . ?
C12 N4 1.330(3) . ?
C13 C14 1.363(3) . ?
C13 N6 1.386(2) . ?
C14 C15 1.429(3) . ?
C15 C16 1.362(3) . ?
C16 N6 1.383(2) . ?
C20 N20 1.140(3) . ?
C20 C21 1.454(3) . ?
N2 N3 1.369(2) . ?
N3 Fe1 2.1555(16) 2_666 ?
N4 Fe1 2.2173(16) 2_666 ?
N5 N6 1.387(2) . ?
Cl1 O13 1.4336(16) . ?
Cl1 O12 1.4340(16) . ?
Cl1 O14 1.4467(16) . ?
Cl1 O11 1.4556(15) . ?
Cl2 O23 1.4367(15) . ?
Cl2 O24 1.4418(15) . ?
Cl2 O22 1.4454(15) . ?
Cl2 O21 1.4549(15) . ?

loop_
_geom_torsion_atom_site_label_1
_geom_torsion_atom_site_label_2
_geom_torsion_atom_site_label_3
_geom_torsion_atom_site_label_4
_geom_torsion
_geom_torsion_site_symmetry_1
_geom_torsion_site_symmetry_2
_geom_torsion_site_symmetry_3
_geom_torsion_site_symmetry_4
_geom_torsion_publ_flag
N1 C1 C2 C3 -0.2(3) . . . . ?
C1 C2 C3 C4 0.9(3) . . . . ?
C2 C3 C4 C5 -0.5(3) . . . . ?
C3 C4 C5 N1 -0.6(3) . . . . ?
C3 C4 C5 C6 176.37(18) . . . . ?
N1 C5 C6 N2 1.0(3) . . . . ?
C4 C5 C6 N2 -176.32(18) . . . . ?
N1 C5 C6 N5 177.43(19) . . . . ?
C4 C5 C6 N5 0.2(3) . . . . ?
N3 C7 C8 N4 2.8(2) . . . . ?
N5 C7 C8 N4 -174.77(18) . . . . ?
N3 C7 C8 C9 -178.64(18) . . . . ?
N5 C7 C8 C9 3.8(3) . . . . ?
N4 C8 C9 C10 -0.1(3) . . . . ?
C7 C8 C9 C10 -178.53(18) . . . . ?
C8 C9 C10 C11 -0.2(3) . . . . ?
C9 C10 C11 C12 0.5(3) . . . . ?
C10 C11 C12 N4 -0.5(3) . . . . ?
N6 C13 C14 C15 -0.9(2) . . . . ?
C13 C14 C15 C16 0.0(3) . . . . ?
C14 C15 C16 N6 1.0(2) . . . . ?
C2 C1 N1 C5 -0.9(3) . . . . ?
C2 C1 N1 Fe1 -177.25(15) . . . . ?
C4 C5 N1 C1 1.3(3) . . . . ?
C6 C5 N1 C1 -176.03(17) . . . . ?
C4 C5 N1 Fe1 178.00(15) . . . . ?
C6 C5 N1 Fe1 0.7(2) . . . . ?
O1 Fe1 N1 C1 74.93(17) . . . . ?
N20 Fe1 N1 C1 -95.56(17) . . . . ?
N2 Fe1 N1 C1 175.09(18) . . . . ?
N3 Fe1 N1 C1 158.7(2) 2_666 . . . ?
N4 Fe1 N1 C1 -6.89(19) 2_666 . . . ?
O1 Fe1 N1 C5 -101.46(14) . . . . ?
N20 Fe1 N1 C5 88.05(14) . . . . ?
N2 Fe1 N1 C5 -1.30(13) . . . . ?
N3 Fe1 N1 C5 -17.7(3) 2_666 . . . ?
N4 Fe1 N1 C5 176.72(12) 2_666 . . . ?
N5 C6 N2 N3 0.1(2) . . . . ?
C5 C6 N2 N3 177.33(16) . . . . ?
N5 C6 N2 Fe1 -179.40(11) . . . . ?
C5 C6 N2 Fe1 -2.2(2) . . . . ?
O1 Fe1 N2 C6 82.82(14) . . . . ?
N20 Fe1 N2 C6 -89.74(14) . . . . ?
N3 Fe1 N2 C6 177.29(14) 2_666 . . . ?
N4 Fe1 N2 C6 -171.85(19) 2_666 . . . ?
N1 Fe1 N2 C6 1.80(13) . . . . ?
O1 Fe1 N2 N3 -96.53(17) . . . . ?
N20 Fe1 N2 N3 90.91(17) . . . . ?
N3 Fe1 N2 N3 -2.06(19) 2_666 . . . ?
N4 Fe1 N2 N3 8.8(3) 2_666 . . . ?
N1 Fe1 N2 N3 -177.55(18) . . . . ?
N5 C7 N3 N2 0.5(2) . . . . ?
C8 C7 N3 N2 -177.59(16) . . . . ?
N5 C7 N3 Fe1 177.41(11) . . . 2_666 ?
C8 C7 N3 Fe1 -0.6(2) . . . 2_666 ?
C6 N2 N3 C7 -0.4(2) . . . . ?
Fe1 N2 N3 C7 179.03(13) . . . . ?
C6 N2 N3 Fe1 -176.46(14) . . . 2_666 ?
Fe1 N2 N3 Fe1 2.9(3) . . . 2_666 ?
C11 C12 N4 C8 0.2(3) . . . . ?
C11 C12 N4 Fe1 -177.33(14) . . . 2_666 ?
C9 C8 N4 C12 0.1(3) . . . . ?
C7 C8 N4 C12 178.73(16) . . . . ?
C9 C8 N4 Fe1 177.86(14) . . . 2_666 ?
C7 C8 N4 Fe1 -3.5(2) . . . 2_666 ?
N3 C7 N5 C6 -0.4(2) . . . . ?
C8 C7 N5 C6 177.40(19) . . . . ?
N3 C7 N5 N6 179.47(16) . . . . ?
C8 C7 N5 N6 -2.7(3) . . . . ?
N2 C6 N5 C7 0.2(2) . . . . ?
C5 C6 N5 C7 -176.64(19) . . . . ?
N2 C6 N5 N6 -179.70(16) . . . . ?
C5 C6 N5 N6 3.5(3) . . . . ?
C15 C16 N6 C13 -1.6(2) . . . . ?
C15 C16 N6 N5 -168.77(17) . . . . ?
C14 C13 N6 C16 1.6(2) . . . . ?
C14 C13 N6 N5 168.77(17) . . . . ?
C7 N5 N6 C16 83.8(2) . . . . ?
C6 N5 N6 C16 -96.4(2) . . . . ?
C7 N5 N6 C13 -81.8(2) . . . . ?
C6 N5 N6 C13 98.0(2) . . . . ?
C21 C20 N20 Fe1 137(32) . . . . ?
O1 Fe1 N20 C20 174.7(5) . . . . ?
N2 Fe1 N20 C20 -49.0(6) . . . . ?
N3 Fe1 N20 C20 41.5(6) 2_666 . . . ?
N4 Fe1 N20 C20 115.7(6) 2_666 . . . ?
N1 Fe1 N20 C20 -123.0(6) . . . . ?
